data_7050304
loop_
_publ_author_name
'Boldog, Ishtvan'
'Rusanov, Eduard B.'
'Sieler, Joachim'
'Domasevitch, Konstantin V.'

_publ_section_title
;
 Cooperative association of pyrazoles and phenols: A versatile binary
 systemElectronic supplementary information (ESI) available: Details
 for crystal structure determination and refinement and geometry of
 hydrogen bonding in structures. See
 http://www.rsc.org/suppdata/nj/b3/b317104c/
;
_journal_issue 6
_journal_name_full 'New Journal of Chemistry'
_journal_page_first 756
_journal_paper_doi 10.1039/b317104c
_journal_volume 28
_journal_year 2004
_chemical_formula_sum 'C16 H20 N4 O2'
_chemical_formula_weight 300.36
_chemical_name_systematic
;
3,3',5,5'-tetramethyl-4,4'-bipyrazole 1:1 adduct with hydroquinone
;
_space_group_IT_number 2
_symmetry_cell_setting triclinic
_symmetry_space_group_name_Hall '-P 1'
_symmetry_space_group_name_H-M 'P -1'
_atom_sites_solution_hydrogens geom
_atom_sites_solution_primary direct
_atom_sites_solution_secondary difmap
_audit_creation_method SHELXL
_cell_angle_alpha 98.782(2)
_cell_angle_beta 94.460(2)
_cell_angle_gamma 103.055(2)
_cell_formula_units_Z 4
_cell_length_a 7.3717(7)
_cell_length_b 14.1921(14)
_cell_length_c 16.4357(16)
_cell_measurement_temperature 223(2)
_cell_volume 1644.1(3)
_computing_data_reduction 'Brucker Saint'
_computing_structure_refinement 'SHELXL-97 (Sheldrick, 1997)'
_computing_structure_solution 'SHELXS-97 (Sheldrick, 1990)'
_diffrn_ambient_temperature 223(2)
_diffrn_measurement_device_type 'Siemens Smart CCD'
_diffrn_measurement_method 'omega scan'
_diffrn_radiation_monochromator graphite
_diffrn_radiation_source 'fine-focus sealed tube'
_diffrn_radiation_type MoK\a
_diffrn_radiation_wavelength 0.71073
_diffrn_reflns_av_R_equivalents 0.0213
_diffrn_reflns_av_sigmaI/netI 0.0453
_diffrn_reflns_limit_h_max 8
_diffrn_reflns_limit_h_min -8
_diffrn_reflns_limit_k_max 17
_diffrn_reflns_limit_k_min -14
_diffrn_reflns_limit_l_max 13
_diffrn_reflns_limit_l_min -20
_diffrn_reflns_number 9068
_diffrn_reflns_theta_max 25.68
_diffrn_reflns_theta_min 1.50
_exptl_absorpt_coefficient_mu 0.083
_exptl_absorpt_correction_T_max 0.9837
_exptl_absorpt_correction_T_min 0.9716
_exptl_absorpt_correction_type empirical
_exptl_crystal_colour Colorless
_exptl_crystal_density_diffrn 1.213
_exptl_crystal_density_method 'not measured'
_exptl_crystal_description Prism
_exptl_crystal_F_000 640
_exptl_crystal_size_max 0.35
_exptl_crystal_size_mid 0.20
_exptl_crystal_size_min 0.20
_refine_diff_density_max 0.252
_refine_diff_density_min -0.236
_refine_diff_density_rms 0.046
_refine_ls_extinction_coef Shelxl-92
_refine_ls_extinction_method none
_refine_ls_goodness_of_fit_ref 0.946
_refine_ls_hydrogen_treatment mixed
_refine_ls_matrix_type full
_refine_ls_number_parameters 437
_refine_ls_number_reflns 6141
_refine_ls_number_restraints 0
_refine_ls_restrained_S_all 0.946
_refine_ls_R_factor_all 0.0891
_refine_ls_R_factor_gt 0.0512
_refine_ls_shift/su_max 0.003
_refine_ls_shift/su_mean 0.000
_refine_ls_structure_factor_coef Fsqd
_refine_ls_weighting_details 'w=1/[\s^2^(Fo^2^)+(0.0896P)^2^+0.0000P] where P=(Fo^2^+2Fc^2^)/3'
_refine_ls_weighting_scheme calc
_refine_ls_wR_factor_gt 0.1345
_refine_ls_wR_factor_ref 0.1514
_reflns_number_gt 3748
_reflns_number_total 6141
_reflns_threshold_expression >2sigma(I)
_cod_data_source_file b317104c.txt
_cod_data_source_block c1010
_cod_depositor_comments
;
The following automatic conversions were performed:
'_symmetry_cell_setting' value 'Triclinic' changed to 'triclinic'
according to '/home/saulius/struct/CIF-dictionaries/cif_core.dic'
dictionary named 'cif_core.dic' version 2.4.1 from 2010-06-29.

Automatic conversion script
Id: cif_fix_enum 1527 2010-12-29 10:47:43Z saulius 

The following automatic conversions were performed:

'_refine_ls_weighting_scheme' value 'calc
w=1/[\s^2^(Fo^2^)+(0.0896P)^2^+0.0000P] where P=(Fo^2^+2Fc^2^)/3' was
changed to 'calc'. New tag '_refine_ls_weighting_details' was
created. The value of the new tag was set to
'w=1/[\s^2^(Fo^2^)+(0.0896P)^2^+0.0000P] where P=(Fo^2^+2Fc^2^)/3'.

Automatic conversion script
Id: cif_fix_values 3143 2015-03-26 13:38:13Z robertas 
;
_cod_original_sg_symbol_H-M P-1
_cod_database_code 7050304

loop_
_symmetry_equiv_pos_as_xyz
'x, y, z'
'-x, -y, -z'

loop_
_atom_site_label
_atom_site_type_symbol
_atom_site_fract_x
_atom_site_fract_y
_atom_site_fract_z
_atom_site_U_iso_or_equiv
_atom_site_adp_type
_atom_site_occupancy
_atom_site_calc_flag
_atom_site_refinement_flags
_atom_site_disorder_assembly
_atom_site_disorder_group
O1 O 0.4579(2) 0.29516(13) 0.04291(11) 0.0520(5) Uani 1 d . . .
O2 O 1.1126(2) 0.20012(13) -0.04398(11) 0.0533(5) Uani 1 d . . .
O3 O -0.1768(2) 0.80548(11) 0.44027(11) 0.0486(4) Uani 1 d . . .
O4 O 0.3596(2) 0.29907(10) 0.45999(11) 0.0553(5) Uani 1 d . . .
N1 N -0.0616(3) 0.67431(13) 0.32265(12) 0.0409(5) Uani 1 d . . .
N2 N -0.1318(2) 0.66554(12) 0.24233(12) 0.0397(5) Uani 1 d . . .
N3 N 0.3410(2) 0.39708(13) 0.18546(12) 0.0392(5) Uani 1 d . . .
N4 N 0.2409(2) 0.33711(13) 0.23165(11) 0.0387(4) Uani 1 d . . .
N5 N 0.4619(2) 0.18754(12) 0.33707(11) 0.0378(4) Uani 1 d . . .
N6 N 0.4034(2) 0.17665(13) 0.25537(12) 0.0376(5) Uani 1 d . . .
N7 N 0.8383(2) -0.10765(13) 0.19198(11) 0.0391(5) Uani 1 d . . .
N8 N 0.7193(2) -0.16280(13) 0.23495(11) 0.0361(4) Uani 1 d . . .
C1 C 0.0426(3) 0.60993(15) 0.33431(14) 0.0368(5) Uani 1 d . . .
C2 C 0.0429(3) 0.55532(14) 0.25698(13) 0.0322(5) Uani 1 d . . .
C3 C -0.0678(3) 0.59292(14) 0.20158(14) 0.0355(5) Uani 1 d . . .
C4 C -0.1163(3) 0.56191(17) 0.11021(14) 0.0495(6) Uani 1 d . . .
H4A H -0.1854 0.6054 0.0890 0.074 Uiso 1 calc R . .
H4B H -0.1929 0.4951 0.0982 0.074 Uiso 1 calc R . .
H4C H -0.0022 0.5651 0.0840 0.074 Uiso 1 calc R . .
C5 C 0.1333(4) 0.60695(19) 0.41750(15) 0.0583(7) Uani 1 d . . .
H5A H 0.2026 0.5562 0.4128 0.087 Uiso 1 calc R . .
H5B H 0.0380 0.5926 0.4543 0.087 Uiso 1 calc R . .
H5C H 0.2185 0.6701 0.4397 0.087 Uiso 1 calc R . .
C6 C 0.2852(3) 0.48144(14) 0.18604(13) 0.0358(5) Uani 1 d . . .
C7 C 0.1437(3) 0.47786(14) 0.23645(13) 0.0318(5) Uani 1 d . . .
C8 C 0.1217(3) 0.38674(14) 0.26395(12) 0.0337(5) Uani 1 d . . .
C9 C -0.0144(4) 0.34359(17) 0.31842(15) 0.0534(7) Uani 1 d . . .
H9A H -0.0483 0.2726 0.3025 0.080 Uiso 1 calc R . .
H9B H -0.1259 0.3686 0.3126 0.080 Uiso 1 calc R . .
H9C H 0.0422 0.3614 0.3756 0.080 Uiso 1 calc R . .
C10 C 0.3743(3) 0.55834(18) 0.13940(18) 0.0573(7) Uani 1 d . . .
H10A H 0.3279 0.6167 0.1540 0.086 Uiso 1 calc R . .
H10B H 0.3437 0.5339 0.0804 0.086 Uiso 1 calc R . .
H10C H 0.5092 0.5745 0.1535 0.086 Uiso 1 calc R . .
C11 C 0.5498(3) 0.11583(15) 0.34400(13) 0.0357(5) Uani 1 d . . .
C12 C 0.5472(3) 0.05920(13) 0.26557(13) 0.0314(5) Uani 1 d . . .
C13 C 0.4516(3) 0.10048(14) 0.21041(13) 0.0329(5) Uani 1 d . . .
C14 C 0.4032(3) 0.07367(17) 0.11886(14) 0.0467(6) Uani 1 d . . .
H14A H 0.3356 0.0052 0.1044 0.070 Uiso 1 calc R . .
H14B H 0.5173 0.0836 0.0923 0.070 Uiso 1 calc R . .
H14C H 0.3252 0.1147 0.1003 0.070 Uiso 1 calc R . .
C15 C 0.6346(4) 0.10539(18) 0.42638(15) 0.0559(7) Uani 1 d . . .
H15A H 0.6980 0.0523 0.4195 0.084 Uiso 1 calc R . .
H15B H 0.5368 0.0909 0.4620 0.084 Uiso 1 calc R . .
H15C H 0.7242 0.1662 0.4513 0.084 Uiso 1 calc R . .
C16 C 0.7886(3) -0.02234(14) 0.19807(13) 0.0362(5) Uani 1 d . . .
C17 C 0.6383(3) -0.02289(14) 0.24521(12) 0.0313(5) Uani 1 d . . .
C18 C 0.5977(3) -0.11486(14) 0.26806(12) 0.0328(5) Uani 1 d . . .
C19 C 0.4498(3) -0.16052(17) 0.31655(15) 0.0503(6) Uani 1 d . . .
H19A H 0.4029 -0.2296 0.2930 0.075 Uiso 1 calc R . .
H19B H 0.3477 -0.1278 0.3145 0.075 Uiso 1 calc R . .
H19C H 0.5024 -0.1539 0.3737 0.075 Uiso 1 calc R . .
C20 C 0.8904(4) 0.05843(18) 0.15778(19) 0.0639(8) Uani 1 d . . .
H20A H 0.8590 0.1194 0.1797 0.096 Uiso 1 calc R . .
H20B H 0.8539 0.0424 0.0984 0.096 Uiso 1 calc R . .
H20C H 1.0245 0.0658 0.1691 0.096 Uiso 1 calc R . .
C21 C 0.6160(3) 0.26748(15) 0.01829(13) 0.0359(5) Uani 1 d . . .
C22 C 0.7731(3) 0.29222(15) 0.07510(14) 0.0408(5) Uani 1 d . . .
H22A H 0.7692 0.3253 0.1288 0.049 Uiso 1 calc R . .
C23 C 0.9374(3) 0.26865(16) 0.05354(14) 0.0424(6) Uani 1 d . . .
H23A H 1.0442 0.2853 0.0929 0.051 Uiso 1 calc R . .
C24 C 0.9452(3) 0.22077(15) -0.02557(13) 0.0356(5) Uani 1 d . . .
C25 C 0.7863(3) 0.19552(15) -0.08211(13) 0.0398(5) Uani 1 d . . .
H25A H 0.7898 0.1624 -0.1358 0.048 Uiso 1 calc R . .
C26 C 0.6217(3) 0.21857(15) -0.06030(14) 0.0398(5) Uani 1 d . . .
H26A H 0.5139 0.2009 -0.0991 0.048 Uiso 1 calc R . .
C27 C -0.1047(3) 0.94564(14) 0.55126(13) 0.0342(5) Uani 1 d . . .
H27A H -0.1760 0.9089 0.5858 0.041 Uiso 1 calc R . .
C28 C -0.0894(3) 0.90264(14) 0.47150(13) 0.0331(5) Uani 1 d . . .
C29 C 0.0141(3) 0.95660(14) 0.42005(13) 0.0353(5) Uani 1 d . . .
H29A H 0.0230 0.9270 0.3658 0.042 Uiso 1 calc R . .
C30 C 0.4044(3) 0.44876(15) 0.55456(13) 0.0397(5) Uani 1 d . . .
H30A H 0.3387 0.4138 0.5917 0.048 Uiso 1 calc R . .
C31 C 0.4307(3) 0.39946(14) 0.47869(13) 0.0340(5) Uani 1 d . . .
C32 C 0.5255(3) 0.45054(14) 0.42401(13) 0.0360(5) Uani 1 d . . .
H32A H 0.5427 0.4172 0.3723 0.043 Uiso 1 calc R . .
H1 H -0.087(4) 0.7223(19) 0.3606(17) 0.077(9) Uiso 1 d . . .
H2 H 0.424(3) 0.3712(17) 0.1443(15) 0.063(7) Uiso 1 d . . .
H3 H 0.340(4) 0.2167(18) 0.2406(16) 0.069(8) Uiso 1 d . . .
H4 H 0.733(3) -0.2248(18) 0.2370(15) 0.061(7) Uiso 1 d . . .
H5 H 0.360(4) 0.2633(19) 0.0105(17) 0.076(10) Uiso 1 d . . .
H6 H 1.104(5) 0.163(2) -0.110(2) 0.135(13) Uiso 1 d . . .
H7 H -0.240(4) 0.772(2) 0.4821(19) 0.104(12) Uiso 1 d . . .
H8 H 0.392(4) 0.266(2) 0.407(2) 0.100(10) Uiso 1 d . . .

loop_
_atom_site_aniso_label
_atom_site_aniso_U_11
_atom_site_aniso_U_22
_atom_site_aniso_U_33
_atom_site_aniso_U_23
_atom_site_aniso_U_13
_atom_site_aniso_U_12
O1 0.0420(10) 0.0620(11) 0.0503(11) -0.0106(9) 0.0083(8) 0.0216(9)
O2 0.0405(9) 0.0714(12) 0.0485(11) -0.0061(9) 0.0070(8) 0.0247(8)
O3 0.0645(11) 0.0248(8) 0.0497(10) -0.0069(7) 0.0208(8) 0.0010(7)
O4 0.0785(12) 0.0230(8) 0.0584(12) -0.0055(8) 0.0332(10) -0.0001(8)
N1 0.0506(11) 0.0323(10) 0.0442(13) 0.0001(9) 0.0119(9) 0.0215(9)
N2 0.0464(11) 0.0323(10) 0.0480(12) 0.0082(9) 0.0104(9) 0.0228(8)
N3 0.0372(10) 0.0410(11) 0.0421(12) -0.0011(9) 0.0047(9) 0.0209(9)
N4 0.0483(11) 0.0373(10) 0.0355(10) 0.0022(9) 0.0019(8) 0.0244(9)
N5 0.0460(11) 0.0310(10) 0.0408(11) 0.0030(8) 0.0091(9) 0.0189(8)
N6 0.0423(10) 0.0300(10) 0.0486(13) 0.0106(9) 0.0098(9) 0.0218(8)
N7 0.0403(10) 0.0376(10) 0.0430(12) 0.0006(9) 0.0081(9) 0.0200(9)
N8 0.0457(11) 0.0272(10) 0.0395(11) 0.0026(8) 0.0032(8) 0.0200(8)
C1 0.0400(12) 0.0316(11) 0.0405(13) 0.0005(10) 0.0063(10) 0.0156(10)
C2 0.0326(11) 0.0266(11) 0.0403(13) 0.0032(9) 0.0067(9) 0.0140(9)
C3 0.0407(12) 0.0280(11) 0.0435(13) 0.0081(10) 0.0106(10) 0.0168(9)
C4 0.0639(15) 0.0503(14) 0.0428(15) 0.0107(12) 0.0061(12) 0.0298(12)
C5 0.0702(17) 0.0622(16) 0.0466(16) -0.0043(13) -0.0028(13) 0.0368(14)
C6 0.0355(11) 0.0324(12) 0.0418(13) 0.0023(10) 0.0059(10) 0.0155(9)
C7 0.0348(11) 0.0298(11) 0.0332(12) 0.0020(9) 0.0015(9) 0.0158(9)
C8 0.0433(12) 0.0310(11) 0.0293(12) 0.0014(9) 0.0000(9) 0.0183(9)
C9 0.0726(17) 0.0474(14) 0.0514(16) 0.0179(12) 0.0190(13) 0.0279(13)
C10 0.0499(14) 0.0505(15) 0.079(2) 0.0189(14) 0.0257(13) 0.0170(12)
C11 0.0385(11) 0.0323(11) 0.0401(13) 0.0028(10) 0.0083(10) 0.0175(9)
C12 0.0327(11) 0.0256(10) 0.0396(13) 0.0046(9) 0.0079(9) 0.0140(9)
C13 0.0373(11) 0.0249(10) 0.0402(13) 0.0071(9) 0.0098(10) 0.0125(9)
C14 0.0576(15) 0.0464(14) 0.0431(15) 0.0135(11) 0.0089(12) 0.0218(11)
C15 0.0710(17) 0.0586(16) 0.0440(15) -0.0012(12) -0.0023(13) 0.0375(14)
C16 0.0351(11) 0.0317(12) 0.0443(14) 0.0030(10) 0.0081(10) 0.0145(9)
C17 0.0353(11) 0.0267(11) 0.0340(12) 0.0025(9) 0.0026(9) 0.0143(9)
C18 0.0406(12) 0.0296(11) 0.0306(12) 0.0026(9) -0.0004(9) 0.0167(9)
C19 0.0634(15) 0.0433(14) 0.0519(16) 0.0156(12) 0.0151(12) 0.0211(12)
C20 0.0559(16) 0.0504(16) 0.094(2) 0.0180(15) 0.0376(15) 0.0166(13)
C21 0.0372(12) 0.0332(11) 0.0385(13) 0.0022(10) 0.0093(10) 0.0121(9)
C22 0.0440(13) 0.0421(13) 0.0332(13) -0.0043(10) 0.0055(10) 0.0110(10)
C23 0.0369(12) 0.0504(14) 0.0359(13) -0.0018(11) -0.0012(10) 0.0105(10)
C24 0.0364(12) 0.0371(12) 0.0338(12) 0.0024(10) 0.0061(9) 0.0118(9)
C25 0.0459(13) 0.0405(13) 0.0316(12) -0.0035(10) 0.0062(10) 0.0138(10)
C26 0.0379(12) 0.0427(13) 0.0367(13) -0.0002(10) -0.0014(10) 0.0121(10)
C27 0.0381(11) 0.0295(11) 0.0357(12) 0.0054(9) 0.0109(9) 0.0075(9)
C28 0.0361(11) 0.0255(11) 0.0360(12) -0.0023(9) 0.0054(9) 0.0087(9)
C29 0.0420(12) 0.0328(11) 0.0298(12) -0.0027(9) 0.0089(9) 0.0101(9)
C30 0.0482(13) 0.0316(11) 0.0395(13) 0.0043(10) 0.0174(10) 0.0074(10)
C31 0.0395(11) 0.0235(10) 0.0364(13) -0.0032(9) 0.0078(10) 0.0066(9)
C32 0.0427(12) 0.0295(11) 0.0335(12) -0.0048(9) 0.0103(10) 0.0089(9)

loop_
_atom_type_symbol
_atom_type_description
_atom_type_scat_dispersion_real
_atom_type_scat_dispersion_imag
_atom_type_scat_source
C C 0.0033 0.0016 'International Tables Vol C Tables 4.2.6.8 and 6.1.1.4'
H H 0.0000 0.0000 'International Tables Vol C Tables 4.2.6.8 and 6.1.1.4'
N N 0.0061 0.0033 'International Tables Vol C Tables 4.2.6.8 and 6.1.1.4'
O O 0.0106 0.0060 'International Tables Vol C Tables 4.2.6.8 and 6.1.1.4'

loop_
_geom_angle_atom_site_label_1
_geom_angle_atom_site_label_2
_geom_angle_atom_site_label_3
_geom_angle
_geom_angle_site_symmetry_1
_geom_angle_site_symmetry_3
_geom_angle_publ_flag
C21 O1 H5 111.3(19) . . ?
C24 O2 H6 112.0(18) . . ?
C28 O3 H7 112.2(16) . . ?
C31 O4 H8 115.5(17) . . ?
C1 N1 N2 113.11(18) . . ?
C1 N1 H1 128.8(17) . . ?
N2 N1 H1 118.1(17) . . ?
C3 N2 N1 104.73(16) . . ?
C6 N3 N4 112.44(17) . . ?
C6 N3 H2 125.0(13) . . ?
N4 N3 H2 120.8(13) . . ?
C8 N4 N3 105.00(16) . . ?
C11 N5 N6 105.60(17) . . ?
C13 N6 N5 112.13(17) . . ?
C13 N6 H3 130.7(17) . . ?
N5 N6 H3 117.2(17) . . ?
C16 N7 N8 105.15(17) . . ?
C18 N8 N7 112.39(17) . . ?
C18 N8 H4 130.6(15) . . ?
N7 N8 H4 117.0(15) . . ?
N1 C1 C2 106.29(19) . . ?
N1 C1 C5 122.0(2) . . ?
C2 C1 C5 131.67(19) . . ?
C1 C2 C3 105.20(17) . . ?
C1 C2 C7 127.21(18) . . ?
C3 C2 C7 127.54(18) . . ?
N2 C3 C2 110.67(19) . . ?
N2 C3 C4 120.41(18) . . ?
C2 C3 C4 128.92(18) . . ?
C3 C4 H4A 109.5 . . ?
C3 C4 H4B 109.5 . . ?
H4A C4 H4B 109.5 . . ?
C3 C4 H4C 109.5 . . ?
H4A C4 H4C 109.5 . . ?
H4B C4 H4C 109.5 . . ?
C1 C5 H5A 109.5 . . ?
C1 C5 H5B 109.5 . . ?
H5A C5 H5B 109.5 . . ?
C1 C5 H5C 109.5 . . ?
H5A C5 H5C 109.5 . . ?
H5B C5 H5C 109.5 . . ?
N3 C6 C7 106.53(19) . . ?
N3 C6 C10 122.02(19) . . ?
C7 C6 C10 131.45(18) . . ?
C6 C7 C8 105.38(17) . . ?
C6 C7 C2 125.82(18) . . ?
C8 C7 C2 128.79(19) . . ?
N4 C8 C7 110.62(19) . . ?
N4 C8 C9 120.84(19) . . ?
C7 C8 C9 128.50(18) . . ?
C8 C9 H9A 109.5 . . ?
C8 C9 H9B 109.5 . . ?
H9A C9 H9B 109.5 . . ?
C8 C9 H9C 109.5 . . ?
H9A C9 H9C 109.5 . . ?
H9B C9 H9C 109.5 . . ?
C6 C10 H10A 109.5 . . ?
C6 C10 H10B 109.5 . . ?
H10A C10 H10B 109.5 . . ?
C6 C10 H10C 109.5 . . ?
H10A C10 H10C 109.5 . . ?
H10B C10 H10C 109.5 . . ?
N5 C11 C12 110.23(18) . . ?
N5 C11 C15 120.60(19) . . ?
C12 C11 C15 129.16(18) . . ?
C13 C12 C11 105.42(16) . . ?
C13 C12 C17 126.94(19) . . ?
C11 C12 C17 127.52(18) . . ?
N6 C13 C12 106.62(18) . . ?
N6 C13 C14 122.27(18) . . ?
C12 C13 C14 131.11(18) . . ?
C13 C14 H14A 109.5 . . ?
C13 C14 H14B 109.5 . . ?
H14A C14 H14B 109.5 . . ?
C13 C14 H14C 109.5 . . ?
H14A C14 H14C 109.5 . . ?
H14B C14 H14C 109.5 . . ?
C11 C15 H15A 109.5 . . ?
C11 C15 H15B 109.5 . . ?
H15A C15 H15B 109.5 . . ?
C11 C15 H15C 109.5 . . ?
H15A C15 H15C 109.5 . . ?
H15B C15 H15C 109.5 . . ?
N7 C16 C17 110.82(18) . . ?
N7 C16 C20 120.64(19) . . ?
C17 C16 C20 128.54(18) . . ?
C18 C17 C16 105.25(17) . . ?
C18 C17 C12 128.79(18) . . ?
C16 C17 C12 125.95(18) . . ?
N8 C18 C17 106.39(18) . . ?
N8 C18 C19 122.69(18) . . ?
C17 C18 C19 130.89(18) . . ?
C18 C19 H19A 109.5 . . ?
C18 C19 H19B 109.5 . . ?
H19A C19 H19B 109.5 . . ?
C18 C19 H19C 109.5 . . ?
H19A C19 H19C 109.5 . . ?
H19B C19 H19C 109.5 . . ?
C16 C20 H20A 109.5 . . ?
C16 C20 H20B 109.5 . . ?
H20A C20 H20B 109.5 . . ?
C16 C20 H20C 109.5 . . ?
H20A C20 H20C 109.5 . . ?
H20B C20 H20C 109.5 . . ?
C22 C21 C26 119.83(19) . . ?
C22 C21 O1 117.45(19) . . ?
C26 C21 O1 122.71(19) . . ?
C21 C22 C23 120.2(2) . . ?
C21 C22 H22A 119.9 . . ?
C23 C22 H22A 119.9 . . ?
C24 C23 C22 120.4(2) . . ?
C24 C23 H23A 119.8 . . ?
C22 C23 H23A 119.8 . . ?
O2 C24 C25 122.96(19) . . ?
O2 C24 C23 117.96(19) . . ?
C25 C24 C23 119.09(19) . . ?
C24 C25 C26 120.5(2) . . ?
C24 C25 H25A 119.8 . . ?
C26 C25 H25A 119.8 . . ?
C21 C26 C25 120.0(2) . . ?
C21 C26 H26A 120.0 . . ?
C25 C26 H26A 120.0 . . ?
C28 C27 C29 119.56(19) . 2_576 ?
C28 C27 H27A 120.2 . . ?
C29 C27 H27A 120.2 2_576 . ?
O3 C28 C27 121.63(19) . . ?
O3 C28 C29 117.85(19) . . ?
C27 C28 C29 120.52(18) . . ?
C28 C29 C27 119.92(19) . 2_576 ?
C28 C29 H29A 120.0 . . ?
C27 C29 H29A 120.0 2_576 . ?
C31 C30 C32 120.3(2) . 2_666 ?
C31 C30 H30A 119.9 . . ?
C32 C30 H30A 119.9 2_666 . ?
C32 C31 O4 121.61(19) . . ?
C32 C31 C30 120.00(18) . . ?
O4 C31 C30 118.39(19) . . ?
C31 C32 C30 119.74(19) . 2_666 ?
C31 C32 H32A 120.1 . . ?
C30 C32 H32A 120.1 2_666 . ?

loop_
_geom_bond_atom_site_label_1
_geom_bond_atom_site_label_2
_geom_bond_distance
_geom_bond_site_symmetry_2
_geom_bond_publ_flag
O1 C21 1.382(2) . ?
O1 H5 0.85(3) . ?
O2 C24 1.376(2) . ?
O2 H6 1.12(4) . ?
O3 C28 1.382(2) . ?
O3 H7 0.98(3) . ?
O4 C31 1.379(2) . ?
O4 H8 1.00(3) . ?
N1 C1 1.345(3) . ?
N1 N2 1.357(3) . ?
N1 H1 0.91(3) . ?
N2 C3 1.338(2) . ?
N3 C6 1.350(2) . ?
N3 N4 1.359(2) . ?
N3 H2 1.03(2) . ?
N4 C8 1.337(2) . ?
N5 C11 1.338(2) . ?
N5 N6 1.353(2) . ?
N6 C13 1.346(2) . ?
N6 H3 0.86(3) . ?
N7 C16 1.334(2) . ?
N7 N8 1.355(2) . ?
N8 C18 1.342(2) . ?
N8 H4 0.91(2) . ?
C1 C2 1.384(3) . ?
C1 C5 1.485(3) . ?
C2 C3 1.417(3) . ?
C2 C7 1.473(2) . ?
C3 C4 1.490(3) . ?
C4 H4A 0.9700 . ?
C4 H4B 0.9700 . ?
C4 H4C 0.9700 . ?
C5 H5A 0.9700 . ?
C5 H5B 0.9700 . ?
C5 H5C 0.9700 . ?
C6 C7 1.378(3) . ?
C6 C10 1.490(3) . ?
C7 C8 1.414(3) . ?
C8 C9 1.488(3) . ?
C9 H9A 0.9700 . ?
C9 H9B 0.9700 . ?
C9 H9C 0.9700 . ?
C10 H10A 0.9700 . ?
C10 H10B 0.9700 . ?
C10 H10C 0.9700 . ?
C11 C12 1.407(3) . ?
C11 C15 1.489(3) . ?
C12 C13 1.383(3) . ?
C12 C17 1.480(2) . ?
C13 C14 1.489(3) . ?
C14 H14A 0.9700 . ?
C14 H14B 0.9700 . ?
C14 H14C 0.9700 . ?
C15 H15A 0.9700 . ?
C15 H15B 0.9700 . ?
C15 H15C 0.9700 . ?
C16 C17 1.400(3) . ?
C16 C20 1.495(3) . ?
C17 C18 1.387(3) . ?
C18 C19 1.489(3) . ?
C19 H19A 0.9700 . ?
C19 H19B 0.9700 . ?
C19 H19C 0.9700 . ?
C20 H20A 0.9700 . ?
C20 H20B 0.9700 . ?
C20 H20C 0.9700 . ?
C21 C22 1.373(3) . ?
C21 C26 1.378(3) . ?
C22 C23 1.385(3) . ?
C22 H22A 0.9400 . ?
C23 C24 1.384(3) . ?
C23 H23A 0.9400 . ?
C24 C25 1.379(3) . ?
C25 C26 1.386(3) . ?
C25 H25A 0.9400 . ?
C26 H26A 0.9400 . ?
C27 C28 1.383(3) . ?
C27 C29 1.388(3) 2_576 ?
C27 H27A 0.9400 . ?
C28 C29 1.385(3) . ?
C29 C27 1.388(3) 2_576 ?
C29 H29A 0.9400 . ?
C30 C31 1.384(3) . ?
C30 C32 1.385(3) 2_666 ?
C30 H30A 0.9400 . ?
C31 C32 1.374(3) . ?
C32 C30 1.385(3) 2_666 ?
C32 H32A 0.9400 . ?

loop_
_geom_hbond_atom_site_label_D
_geom_hbond_atom_site_label_H
_geom_hbond_atom_site_label_A
_geom_hbond_distance_DH
_geom_hbond_distance_HA
_geom_hbond_distance_DA
_geom_hbond_angle_DHA
_geom_hbond_site_symmetry_A
N1 H1 O3 0.91(3) 1.89(3) 2.792(2) 170(2) .
N3 H2 O1 1.03(2) 1.91(2) 2.858(2) 152(2) .
N6 H3 N4 0.86(3) 2.02(3) 2.864(2) 164(2) .
N8 H4 N2 0.91(2) 2.04(2) 2.904(2) 158(2) 1_645
O1 H5 O2 0.85(3) 1.92(3) 2.763(3) 168(3) 1_455
O2 H6 N7 1.12(4) 1.59(4) 2.674(2) 160(3) 2_755
O2 H6 N8 1.12(4) 2.52(4) 3.473(2) 143(2) 2_755
O3 H7 O4 0.98(3) 1.65(3) 2.624(2) 171(3) 2_566
O4 H8 N5 1.00(3) 1.67(3) 2.638(2) 162(3) .
O4 H8 N6 1.00(3) 2.63(3) 3.615(3) 168(2) .

loop_
_cod_related_entry_id
_cod_related_entry_database
_cod_related_entry_code
1 ChemSpider 30652840
